data_2214392
loop_
_publ_author_name
'Fang, Xiao-Niu'
'Sui, Yan'
'Hu, Rong-Hua'
'Luo, Qiu-Yan'
'Qin, Hai-Qiong'

_publ_section_title
{(<i>E</i>)-4-[(1,5-Dimethyl-3-oxo-2-phenyl-2,3-dihydro-1<i>H</i>-pyrazol-4-yl)iminomethyl]benzoato}triphenyltin(IV)
_journal_coeditor_code SI2019
_journal_issue 7
_journal_name_full 'Acta Crystallographica Section E'
_journal_page_first m1843
_journal_page_last m1843
_journal_paper_doi 10.1107/S1600536807027298
_journal_volume 63
_journal_year 2007
_chemical_formula_iupac '[Sn (C6 H5)3 (C19 H16 N3 O3)]'
_chemical_formula_moiety 'C37 H31 N3 O3 Sn'
_chemical_formula_sum 'C37 H31 N3 O3 Sn'
_chemical_formula_weight 684.34
_chemical_melting_point .497E-305
_chemical_name_systematic benzoato}triphenyltin(IV)
_space_group_IT_number 2
_symmetry_cell_setting triclinic
_symmetry_space_group_name_Hall '-P 1'
_symmetry_space_group_name_H-M 'P -1'
_atom_sites_solution_hydrogens geom
_atom_sites_solution_primary direct
_atom_sites_solution_secondary difmap
_audit_creation_method SHELXL-97
_cell_angle_alpha 74.435(2)
_cell_angle_beta 77.913(2)
_cell_angle_gamma 68.677(2)
_cell_formula_units_Z 2
_cell_length_a 9.2009(14)
_cell_length_b 12.6299(19)
_cell_length_c 15.598(2)
_cell_measurement_reflns_used 5058
_cell_measurement_temperature 296(2)
_cell_measurement_theta_max 29.15
_cell_measurement_theta_min 2.40
_cell_volume 1613.9(4)
_computing_cell_refinement APEX2
_computing_data_collection 'APEX2 (Bruker, 2004)'
_computing_data_reduction APEX2
_computing_molecular_graphics APEX2
_computing_publication_material 'APEX2 and publCIF (Westrip, 2007)'
_computing_structure_refinement 'SHELXL97 (Sheldrick, 1997)'
_computing_structure_solution 'SHELXS97 (Sheldrick, 1997)'
_diffrn_ambient_temperature 296(2)
_diffrn_measured_fraction_theta_full 0.925
_diffrn_measured_fraction_theta_max 0.925
_diffrn_measurement_device_type 'Bruker APEX II area-detector'
_diffrn_measurement_method '\f and \w'
_diffrn_radiation_monochromator graphite
_diffrn_radiation_source 'fine-focus sealed tube'
_diffrn_radiation_type MoK\a
_diffrn_radiation_wavelength 0.71073
_diffrn_reflns_av_R_equivalents 0.0109
_diffrn_reflns_av_sigmaI/netI 0.0175
_diffrn_reflns_limit_h_max 10
_diffrn_reflns_limit_h_min -10
_diffrn_reflns_limit_k_max 14
_diffrn_reflns_limit_k_min -15
_diffrn_reflns_limit_l_max 18
_diffrn_reflns_limit_l_min -18
_diffrn_reflns_number 9137
_diffrn_reflns_theta_full 25.00
_diffrn_reflns_theta_max 25.00
_diffrn_reflns_theta_min 2.00
_diffrn_standards_decay_% 0
_diffrn_standards_interval_count 0
_diffrn_standards_interval_time 0
_diffrn_standards_number 0
_exptl_absorpt_coefficient_mu 0.832
_exptl_absorpt_correction_T_max 0.7826
_exptl_absorpt_correction_T_min 0.7267
_exptl_absorpt_correction_type multi-scan
_exptl_absorpt_process_details '(SADABS; Bruker, 2004)'
_exptl_crystal_colour yellow
_exptl_crystal_density_diffrn 1.408
_exptl_crystal_density_method 'not measured'
_exptl_crystal_description block
_exptl_crystal_F_000 696
_exptl_crystal_size_max 0.41
_exptl_crystal_size_mid 0.39
_exptl_crystal_size_min 0.31
_refine_diff_density_max 0.370
_refine_diff_density_min -0.268
_refine_ls_extinction_method none
_refine_ls_goodness_of_fit_ref 1.037
_refine_ls_hydrogen_treatment constr
_refine_ls_matrix_type full
_refine_ls_number_parameters 388
_refine_ls_number_reflns 5246
_refine_ls_number_restraints 0
_refine_ls_restrained_S_all 1.037
_refine_ls_R_factor_all 0.0240
_refine_ls_R_factor_gt 0.0230
_refine_ls_shift/su_max 0.002
_refine_ls_shift/su_mean 0.000
_refine_ls_structure_factor_coef Fsqd
_refine_ls_weighting_details 'w=1/[\s^2^(Fo^2^)+(0.0309P)^2^+0.6678P] where P=(Fo^2^+2Fc^2^)/3'
_refine_ls_weighting_scheme calc
_refine_ls_wR_factor_gt 0.0596
_refine_ls_wR_factor_ref 0.0604
_reflns_number_gt 5039
_reflns_number_total 5246
_reflns_threshold_expression I>2\s(I)
_cod_data_source_file si2019.cif
_cod_data_source_block I
_cod_database_code 2214392
_cod_database_fobs_code 2214392

loop_
_symmetry_equiv_pos_as_xyz
'x, y, z'
'-x, -y, -z'

loop_
_atom_site_type_symbol
_atom_site_label
_atom_site_fract_x
_atom_site_fract_y
_atom_site_fract_z
_atom_site_U_iso_or_equiv
_atom_site_adp_type
_atom_site_calc_flag
_atom_site_refinement_flags
_atom_site_occupancy
_atom_site_disorder_assembly
_atom_site_disorder_group
C C32 0.5054(2) 0.77153(16) 0.45208(11) 0.0465(6) Uani d PG 0.536(3) A 1
C C33 0.5808(2) 0.75898(14) 0.52445(12) 0.0605(9) Uani d PG 0.536(3) A 1
H H33 0.6272 0.8132 0.5246 0.073 Uiso calc PR 0.536(3) A 1
C C34 0.5868(3) 0.66540(18) 0.59664(11) 0.0714(13) Uani d PG 0.536(3) A 1
H H34 0.6372 0.6570 0.6451 0.086 Uiso calc PR 0.536(3) A 1
C C35 0.5174(3) 0.58438(18) 0.59645(17) 0.0784(16) Uani d PG 0.536(3) A 1
H H35 0.5214 0.5218 0.6448 0.094 Uiso calc PR 0.536(3) A 1
C C36 0.4420(4) 0.5969(2) 0.5241(2) 0.0808(13) Uani d PG 0.536(3) A 1
H H36 0.3956 0.5427 0.5240 0.097 Uiso calc PR 0.536(3) A 1
C C37 0.4360(3) 0.6905(2) 0.45190(17) 0.0650(10) Uani d PG 0.536(3) A 1
H H37 0.3856 0.6989 0.4035 0.078 Uiso calc PR 0.536(3) A 1
C C32A 0.5064(2) 0.78462(14) 0.46971(11) 0.0465(6) Uani d PG 0.464(3) A 2
C C33A 0.6317(3) 0.75826(18) 0.51712(14) 0.0605(9) Uani d PG 0.464(3) A 2
H H33A 0.7072 0.7952 0.4966 0.073 Uiso calc PR 0.464(3) A 2
C C34A 0.6397(3) 0.6752(2) 0.59586(13) 0.0714(13) Uani d PG 0.464(3) A 2
H H34A 0.7250 0.6517 0.6276 0.086 Uiso calc PR 0.464(3) A 2
C C35A 0.5229(3) 0.6275(2) 0.62702(12) 0.0784(16) Uani d PG 0.464(3) A 2
H H35A 0.5295 0.5711 0.6798 0.094 Uiso calc PR 0.464(3) A 2
C C36A 0.3992(3) 0.6606(2) 0.58286(17) 0.0808(13) Uani d PG 0.464(3) A 2
H H36A 0.3179 0.6299 0.6064 0.097 Uiso calc PR 0.464(3) A 2
C C37A 0.39118(18) 0.7403(2) 0.50232(16) 0.0650(10) Uani d PG 0.464(3) A 2
H H37A 0.3053 0.7627 0.4712 0.078 Uiso calc PR 0.464(3) A 2
C C1 0.1119(2) 0.41572(17) -0.22321(13) 0.0423(4) Uani d . 1 . .
C C2 0.2001(3) 0.4252(2) -0.30692(14) 0.0501(5) Uani d . 1 . .
H H2 0.3011 0.4287 -0.3130 0.060 Uiso calc R 1 . .
C C3 0.1371(3) 0.4295(2) -0.38092(15) 0.0584(6) Uani d . 1 . .
H H3 0.1951 0.4378 -0.4374 0.070 Uiso calc R 1 . .
C C4 -0.0104(3) 0.4217(2) -0.37211(16) 0.0655(7) Uani d . 1 . .
H H4 -0.0517 0.4234 -0.4222 0.079 Uiso calc R 1 . .
C C5 -0.0974(3) 0.4114(2) -0.28821(17) 0.0633(6) Uani d . 1 . .
H H5 -0.1971 0.4055 -0.2820 0.076 Uiso calc R 1 . .
C C6 -0.0374(3) 0.4097(2) -0.21355(15) 0.0512(5) Uani d . 1 . .
H H6 -0.0970 0.4047 -0.1575 0.061 Uiso calc R 1 . .
C C7 0.1644(3) 0.2264(2) -0.05646(17) 0.0622(6) Uani d . 1 . .
H H7A 0.2691 0.1866 -0.0808 0.093 Uiso calc R 1 . .
H H7B 0.0899 0.2224 -0.0894 0.093 Uiso calc R 1 . .
H H7C 0.1455 0.1903 0.0055 0.093 Uiso calc R 1 . .
C C8 0.1921(4) 0.3250(2) 0.09253(16) 0.0676(7) Uani d . 1 . .
H H8A 0.0927 0.3131 0.1156 0.101 Uiso calc R 1 . .
H H8B 0.2105 0.3709 0.1267 0.101 Uiso calc R 1 . .
H H8C 0.2743 0.2511 0.0971 0.101 Uiso calc R 1 . .
C C9 0.1902(3) 0.38690(19) -0.00328(14) 0.0471(5) Uani d . 1 . .
C C10 0.2312(2) 0.48386(19) -0.04414(13) 0.0444(5) Uani d . 1 . .
C C11 0.2225(3) 0.50515(19) -0.13904(14) 0.0467(5) Uani d . 1 . .
C C12 0.3037(3) 0.6390(2) -0.03608(15) 0.0546(5) Uani d . 1 . .
H H12 0.3023 0.6662 -0.0976 0.066 Uiso calc R 1 . .
C C13 0.3429(3) 0.7033(2) 0.01676(15) 0.0511(5) Uani d . 1 . .
C C14 0.3378(4) 0.8184(2) -0.01735(17) 0.0685(7) Uani d . 1 . .
H H14 0.3169 0.8535 -0.0760 0.082 Uiso calc R 1 . .
C C15 0.3635(3) 0.8807(2) 0.03530(17) 0.0665(7) Uani d . 1 . .
H H15 0.3582 0.9578 0.0120 0.080 Uiso calc R 1 . .
C C16 0.3970(3) 0.8293(2) 0.12243(14) 0.0487(5) Uani d . 1 . .
C C17 0.4097(3) 0.7134(2) 0.15472(15) 0.0503(5) Uani d . 1 . .
H H17 0.4363 0.6772 0.2123 0.060 Uiso calc R 1 . .
C C18 0.3834(3) 0.6508(2) 0.10266(15) 0.0503(5) Uani d . 1 . .
H H18 0.3929 0.5729 0.1254 0.060 Uiso calc R 1 . .
C C19 0.4175(3) 0.8982(2) 0.18055(15) 0.0540(6) Uani d . 1 . .
C C20 0.6833(3) 0.97250(19) 0.29455(14) 0.0477(5) Uani d . 1 A .
C C21 0.6816(3) 1.0830(2) 0.29179(17) 0.0617(6) Uani d . 1 . .
H H21 0.5893 1.1371 0.3116 0.074 Uiso calc R 1 . .
C C22 0.8154(4) 1.1144(3) 0.2600(2) 0.0774(8) Uani d . 1 . .
H H22 0.8132 1.1889 0.2590 0.093 Uiso calc R 1 . .
C C23 0.9509(4) 1.0356(3) 0.2300(2) 0.0861(9) Uani d . 1 . .
H H23 1.0409 1.0565 0.2085 0.103 Uiso calc R 1 . .
C C24 0.9544(4) 0.9259(3) 0.2316(3) 0.0909(10) Uani d . 1 . .
H H24 1.0465 0.8726 0.2107 0.109 Uiso calc R 1 . .
C C25 0.8211(3) 0.8941(2) 0.2643(2) 0.0686(7) Uani d . 1 . .
H H25 0.8244 0.8192 0.2659 0.082 Uiso calc R 1 . .
C C26 0.2702(3) 1.0560(2) 0.37759(14) 0.0498(5) Uani d . 1 A .
C C27 0.1939(3) 1.0432(2) 0.46467(17) 0.0641(6) Uani d . 1 . .
H H27 0.2324 0.9752 0.5066 0.077 Uiso calc R 1 . .
C C28 0.0620(4) 1.1302(3) 0.4896(2) 0.0955(11) Uani d . 1 . .
H H28 0.0106 1.1209 0.5478 0.115 Uiso calc R 1 . .
C C29 0.0069(5) 1.2307(3) 0.4277(3) 0.1140(14) Uani d . 1 . .
H H29 -0.0814 1.2900 0.4447 0.137 Uiso calc R 1 . .
C C30 0.0794(5) 1.2453(3) 0.3415(3) 0.1008(11) Uani d . 1 . .
H H30 0.0401 1.3136 0.3001 0.121 Uiso calc R 1 . .
C C31 0.2119(3) 1.1576(2) 0.31647(18) 0.0697(7) Uani d . 1 . .
H H31 0.2619 1.1673 0.2580 0.084 Uiso calc R 1 . .
N N1 0.2718(2) 0.54639(17) 0.00252(12) 0.0485(4) Uani d . 1 . .
N N2 0.1793(2) 0.41422(16) -0.14869(11) 0.0467(4) Uani d . 1 . .
N N3 0.1472(2) 0.34757(15) -0.06359(11) 0.0466(4) Uani d . 1 . .
O O1 0.4520(2) 0.83730(15) 0.26047(11) 0.0618(4) Uani d . 1 A .
O O2 0.4028(3) 1.00110(17) 0.15681(13) 0.0770(5) Uani d . 1 . .
O O3 0.2441(2) 0.58297(16) -0.20178(11) 0.0671(5) Uani d . 1 . .
Sn Sn1 0.480454(17) 0.922187(12) 0.347192(9) 0.04610(6) Uani d . 1 . .

loop_
_atom_site_aniso_label
_atom_site_aniso_U_11
_atom_site_aniso_U_22
_atom_site_aniso_U_33
_atom_site_aniso_U_12
_atom_site_aniso_U_13
_atom_site_aniso_U_23
C32 0.0509(13) 0.0475(15) 0.0381(14) -0.0128(11) -0.0024(10) -0.0110(11)
C33 0.078(3) 0.0494(16) 0.0603(16) -0.0201(16) -0.0200(17) -0.0135(13)
C34 0.086(3) 0.064(2) 0.0606(18) -0.010(2) -0.0268(19) -0.0137(15)
C35 0.084(3) 0.063(3) 0.073(3) -0.024(2) -0.013(2) 0.013(2)
C36 0.080(3) 0.069(3) 0.094(3) -0.046(2) -0.015(2) 0.014(2)
C37 0.062(2) 0.069(3) 0.066(3) -0.034(2) -0.0151(19) 0.0047(17)
C32A 0.0509(13) 0.0475(15) 0.0381(14) -0.0128(11) -0.0024(10) -0.0110(11)
C33A 0.078(3) 0.0494(16) 0.0603(16) -0.0201(16) -0.0200(17) -0.0135(13)
C34A 0.086(3) 0.064(2) 0.0606(18) -0.010(2) -0.0268(19) -0.0137(15)
C35A 0.084(3) 0.063(3) 0.073(3) -0.024(2) -0.013(2) 0.013(2)
C36A 0.080(3) 0.069(3) 0.094(3) -0.046(2) -0.015(2) 0.014(2)
C37A 0.062(2) 0.069(3) 0.066(3) -0.034(2) -0.0151(19) 0.0047(17)
C1 0.0539(12) 0.0341(11) 0.0399(10) -0.0141(9) -0.0064(8) -0.0091(8)
C2 0.0547(12) 0.0479(13) 0.0464(12) -0.0179(10) -0.0017(9) -0.0096(10)
C3 0.0740(16) 0.0575(15) 0.0398(11) -0.0196(12) -0.0017(10) -0.0108(10)
C4 0.0819(18) 0.0727(18) 0.0473(13) -0.0246(14) -0.0194(12) -0.0137(12)
C5 0.0586(14) 0.0754(18) 0.0614(15) -0.0252(13) -0.0145(11) -0.0133(13)
C6 0.0535(12) 0.0548(14) 0.0445(11) -0.0184(10) 0.0000(9) -0.0128(10)
C7 0.0867(18) 0.0441(14) 0.0575(14) -0.0269(12) -0.0085(12) -0.0063(11)
C8 0.097(2) 0.0619(17) 0.0429(12) -0.0285(14) -0.0115(12) -0.0043(11)
C9 0.0529(12) 0.0458(13) 0.0389(10) -0.0128(10) -0.0045(9) -0.0086(9)
C10 0.0465(11) 0.0453(12) 0.0418(11) -0.0138(9) -0.0041(8) -0.0123(9)
C11 0.0553(12) 0.0453(13) 0.0443(11) -0.0217(10) -0.0055(9) -0.0104(10)
C12 0.0660(14) 0.0589(15) 0.0458(12) -0.0255(12) -0.0063(10) -0.0155(11)
C13 0.0546(12) 0.0557(14) 0.0498(12) -0.0232(11) -0.0011(9) -0.0188(10)
C14 0.105(2) 0.0661(17) 0.0467(13) -0.0423(15) -0.0147(13) -0.0075(12)
C15 0.098(2) 0.0545(15) 0.0580(14) -0.0390(14) -0.0117(13) -0.0087(12)
C16 0.0505(12) 0.0531(14) 0.0484(12) -0.0216(10) -0.0002(9) -0.0181(10)
C17 0.0507(12) 0.0549(14) 0.0496(12) -0.0182(10) -0.0080(9) -0.0152(10)
C18 0.0507(12) 0.0480(13) 0.0562(13) -0.0178(10) -0.0076(10) -0.0146(10)
C19 0.0579(13) 0.0596(16) 0.0527(13) -0.0262(11) 0.0015(10) -0.0215(11)
C20 0.0576(13) 0.0477(13) 0.0417(11) -0.0233(10) -0.0057(9) -0.0077(9)
C21 0.0731(16) 0.0491(14) 0.0647(15) -0.0231(12) -0.0063(12) -0.0123(11)
C22 0.100(2) 0.0607(18) 0.086(2) -0.0478(17) -0.0129(16) -0.0063(15)
C23 0.0746(19) 0.095(2) 0.098(2) -0.0501(19) 0.0008(16) -0.0129(19)
C24 0.0642(18) 0.083(2) 0.122(3) -0.0289(16) 0.0144(17) -0.031(2)
C25 0.0681(16) 0.0535(16) 0.0856(18) -0.0238(13) 0.0043(13) -0.0218(13)
C26 0.0600(13) 0.0457(13) 0.0468(12) -0.0193(10) -0.0061(10) -0.0125(10)
C27 0.0788(17) 0.0548(15) 0.0576(14) -0.0278(13) 0.0038(12) -0.0113(12)
C28 0.105(2) 0.076(2) 0.088(2) -0.0301(19) 0.0373(19) -0.0272(18)
C29 0.100(3) 0.070(2) 0.131(3) 0.0009(19) 0.029(2) -0.027(2)
C30 0.110(3) 0.058(2) 0.098(3) 0.0032(18) -0.008(2) -0.0051(17)
C31 0.0848(18) 0.0567(16) 0.0538(14) -0.0108(14) -0.0067(12) -0.0081(12)
N1 0.0516(10) 0.0518(11) 0.0460(10) -0.0171(9) -0.0046(8) -0.0176(8)
N2 0.0629(11) 0.0457(11) 0.0360(9) -0.0258(9) -0.0069(7) -0.0041(7)
N3 0.0629(11) 0.0388(10) 0.0386(9) -0.0204(8) -0.0059(8) -0.0041(7)
O1 0.0841(12) 0.0599(11) 0.0540(9) -0.0310(9) -0.0121(8) -0.0193(8)
O2 0.1188(16) 0.0598(12) 0.0684(11) -0.0432(11) -0.0131(11) -0.0185(9)
O3 0.1088(14) 0.0638(11) 0.0454(9) -0.0542(10) -0.0106(9) -0.0012(8)
Sn1 0.05547(10) 0.04475(10) 0.04128(9) -0.02024(7) -0.00573(6) -0.00908(6)

loop_
_atom_type_symbol
_atom_type_description
_atom_type_scat_dispersion_real
_atom_type_scat_dispersion_imag
_atom_type_scat_source
C C 0.0033 0.0016 'International Tables Vol C Tables 4.2.6.8 and 6.1.1.4'
H H 0.0000 0.0000 'International Tables Vol C Tables 4.2.6.8 and 6.1.1.4'
N N 0.0061 0.0033 'International Tables Vol C Tables 4.2.6.8 and 6.1.1.4'
O O 0.0106 0.0060 'International Tables Vol C Tables 4.2.6.8 and 6.1.1.4'
Sn Sn -0.6537 1.4246 'International Tables Vol C Tables 4.2.6.8 and 6.1.1.4'

loop_
_geom_angle_atom_site_label_1
_geom_angle_atom_site_label_2
_geom_angle_atom_site_label_3
_geom_angle
_geom_angle_publ_flag
C33 C32 C37 120.0 ?
C33 C32 Sn1 119.62(10) ?
C37 C32 Sn1 120.19(10) ?
C32 C33 C34 120.0 ?
C32 C33 H33 120.0 ?
C34 C33 H33 120.0 ?
C33 C34 C35 120.0 ?
C33 C34 H34 120.0 ?
C35 C34 H34 120.0 ?
C34 C35 C36 120.0 ?
C34 C35 H35 120.0 ?
C36 C35 H35 120.0 ?
C37 C36 C35 120.0 ?
C37 C36 H36 120.0 ?
C35 C36 H36 120.0 ?
C36 C37 C32 120.0 ?
C36 C37 H37 120.0 ?
C32 C37 H37 120.0 ?
C37A C32A C33A 121.6 ?
C37A C32A Sn1 118.54(10) ?
C33A C32A Sn1 119.23(10) ?
C34A C33A C32A 117.4 ?
C34A C33A H33A 121.3 ?
C32A C33A H33A 121.3 ?
C35A C34A C33A 120.1 ?
C35A C34A H34A 120.0 ?
C33A C34A H34A 120.0 ?
C36A C35A C34A 120.8 ?
C36A C35A H35A 119.6 ?
C34A C35A H35A 119.6 ?
C35A C36A C37A 120.3 ?
C35A C36A H36A 119.9 ?
C37A C36A H36A 119.9 ?
C32A C37A C36A 119.6 ?
C32A C37A H37A 120.2 ?
C36A C37A H37A 120.2 ?
C6 C1 C2 120.57(19) ?
C6 C1 N2 121.49(18) ?
C2 C1 N2 117.93(19) ?
C3 C2 C1 119.5(2) ?
C3 C2 H2 120.2 ?
C1 C2 H2 120.2 ?
C4 C3 C2 120.6(2) ?
C4 C3 H3 119.7 ?
C2 C3 H3 119.7 ?
C3 C4 C5 119.6(2) ?
C3 C4 H4 120.2 ?
C5 C4 H4 120.2 ?
C6 C5 C4 120.5(2) ?
C6 C5 H5 119.7 ?
C4 C5 H5 119.7 ?
C1 C6 C5 119.2(2) ?
C1 C6 H6 120.4 ?
C5 C6 H6 120.4 ?
N3 C7 H7A 109.5 ?
N3 C7 H7B 109.5 ?
H7A C7 H7B 109.5 ?
N3 C7 H7C 109.5 ?
H7A C7 H7C 109.5 ?
H7B C7 H7C 109.5 ?
C9 C8 H8A 109.5 ?
C9 C8 H8B 109.5 ?
H8A C8 H8B 109.5 ?
C9 C8 H8C 109.5 ?
H8A C8 H8C 109.5 ?
H8B C8 H8C 109.5 ?
N3 C9 C10 110.51(18) ?
N3 C9 C8 121.1(2) ?
C10 C9 C8 128.3(2) ?
C9 C10 N1 122.92(19) ?
C9 C10 C11 107.82(18) ?
N1 C10 C11 129.26(19) ?
O3 C11 N2 123.60(19) ?
O3 C11 C10 131.7(2) ?
N2 C11 C10 104.70(17) ?
N1 C12 C13 119.9(2) ?
N1 C12 H12 120.0 ?
C13 C12 H12 120.0 ?
C18 C13 C14 118.5(2) ?
C18 C13 C12 120.4(2) ?
C14 C13 C12 121.1(2) ?
C15 C14 C13 120.6(2) ?
C15 C14 H14 119.7 ?
C13 C14 H14 119.7 ?
C14 C15 C16 120.6(2) ?
C14 C15 H15 119.7 ?
C16 C15 H15 119.7 ?
C17 C16 C15 118.8(2) ?
C17 C16 C19 120.7(2) ?
C15 C16 C19 120.5(2) ?
C18 C17 C16 120.9(2) ?
C18 C17 H17 119.5 ?
C16 C17 H17 119.5 ?
C17 C18 C13 120.5(2) ?
C17 C18 H18 119.7 ?
C13 C18 H18 119.7 ?
O2 C19 O1 122.9(2) y
O2 C19 C16 123.6(2) ?
O1 C19 C16 113.5(2) ?
C25 C20 C21 118.5(2) ?
C25 C20 Sn1 120.44(18) ?
C21 C20 Sn1 121.00(18) ?
C20 C21 C22 120.8(3) ?
C20 C21 H21 119.6 ?
C22 C21 H21 119.6 ?
C23 C22 C21 119.8(3) ?
C23 C22 H22 120.1 ?
C21 C22 H22 120.1 ?
C22 C23 C24 120.2(3) ?
C22 C23 H23 119.9 ?
C24 C23 H23 119.9 ?
C23 C24 C25 120.0(3) ?
C23 C24 H24 120.0 ?
C25 C24 H24 120.0 ?
C20 C25 C24 120.6(3) ?
C20 C25 H25 119.7 ?
C24 C25 H25 119.7 ?
C31 C26 C27 118.9(2) ?
C31 C26 Sn1 122.89(18) ?
C27 C26 Sn1 118.11(18) ?
C28 C27 C26 120.7(3) ?
C28 C27 H27 119.7 ?
C26 C27 H27 119.7 ?
C29 C28 C27 119.3(3) ?
C29 C28 H28 120.3 ?
C27 C28 H28 120.3 ?
C30 C29 C28 121.2(3) ?
C30 C29 H29 119.4 ?
C28 C29 H29 119.4 ?
C29 C30 C31 119.4(3) ?
C29 C30 H30 120.3 ?
C31 C30 H30 120.3 ?
C26 C31 C30 120.5(3) ?
C26 C31 H31 119.7 ?
C30 C31 H31 119.7 ?
C12 N1 C10 122.07(19) ?
C11 N2 N3 109.44(16) ?
C11 N2 C1 124.73(17) ?
N3 N2 C1 120.68(16) ?
C9 N3 N2 106.94(16) ?
C9 N3 C7 124.42(18) ?
N2 N3 C7 118.36(17) ?
C19 O1 Sn1 117.4(2) y
O1 Sn1 C26 111.39(8) y
O1 Sn1 C20 107.81(8) y
C26 Sn1 C20 116.41(9) y
O1 Sn1 C32 91.00(8) y
C26 Sn1 C32 110.05(8) y
C20 Sn1 C32 117.23(8) y
O1 Sn1 C32A 100.30(7) ?
C26 Sn1 C32A 105.28(8) ?
C20 Sn1 C32A 114.52(8) ?
C32 Sn1 C32A 9.4 ?

loop_
_geom_bond_atom_site_label_1
_geom_bond_atom_site_label_2
_geom_bond_distance
_geom_bond_publ_flag
C32 C33 1.3900 ?
C32 C37 1.3900 ?
C32 Sn1 2.126(2) y
C33 C34 1.3900 ?
C33 H33 0.93 ?
C34 C35 1.3900 ?
C34 H34 0.93 ?
C35 C36 1.3900 ?
C35 H35 0.93 ?
C36 C37 1.3900 ?
C36 H36 0.93 ?
C37 H37 0.93 ?
C32A C37A 1.3224 ?
C32A C33A 1.3900 ?
C32A Sn1 2.199(2) y
C33A C34A 1.3802 ?
C33A H33A 0.93 ?
C34A C35A 1.3592 ?
C34A H34A 0.93 ?
C35A C36A 1.3313 ?
C35A H35A 0.93 ?
C36A C37A 1.3792 ?
C36A H36A 0.93 ?
C37A H37A 0.93 ?
C1 C6 1.377(3) ?
C1 C2 1.386(3) ?
C1 N2 1.421(3) ?
C2 C3 1.376(3) ?
C2 H2 0.93 ?
C3 C4 1.372(4) ?
C3 H3 0.93 ?
C4 C5 1.384(4) ?
C4 H4 0.93 ?
C5 C6 1.382(3) ?
C5 H5 0.93 ?
C6 H6 0.93 ?
C7 N3 1.456(3) ?
C7 H7A 0.96 ?
C7 H7B 0.96 ?
C7 H7C 0.96 ?
C8 C9 1.490(3) ?
C8 H8A 0.96 ?
C8 H8B 0.96 ?
C8 H8C 0.96 ?
C9 N3 1.356(3) ?
C9 C10 1.366(3) ?
C10 N1 1.389(3) ?
C10 C11 1.446(3) ?
C11 O3 1.228(3) y
C11 N2 1.396(3) ?
C12 N1 1.271(3) y
C12 C13 1.471(3) ?
C12 H12 0.93 ?
C13 C18 1.388(3) ?
C13 C14 1.394(4) ?
C14 C15 1.384(4) ?
C14 H14 0.93 ?
C15 C16 1.386(3) ?
C15 H15 0.93 ?
C16 C17 1.384(3) ?
C16 C19 1.493(3) ?
C17 C18 1.382(3) ?
C17 H17 0.93 ?
C18 H18 0.93 ?
C19 O2 1.216(3) y
C19 O1 1.311(3) y
C20 C25 1.377(3) ?
C20 C21 1.379(3) ?
C20 Sn1 2.122(2) y
C21 C22 1.382(4) ?
C21 H21 0.9300 ?
C22 C23 1.366(5) ?
C22 H22 0.93 ?
C23 C24 1.367(5) ?
C23 H23 0.93 ?
C24 C25 1.382(4) ?
C24 H24 0.93 ?
C25 H25 0.93 ?
C26 C31 1.379(3) ?
C26 C27 1.389(3) ?
C26 Sn1 2.119(2) y
C27 C28 1.376(4) ?
C27 H27 0.93 ?
C28 C29 1.370(5) ?
C28 H28 0.93 ?
C29 C30 1.367(5) ?
C29 H29 0.93 ?
C30 C31 1.384(4) ?
C30 H30 0.93 ?
C31 H31 0.93 ?
N2 N3 1.405(2) ?
O1 Sn1 2.044(2) y
